data_1544040
loop_
_publ_author_name
'Paek, S.'
'Zimmermann, I.'
'Gao, P.'
'Gratia, P.'
'Rakstys, K.'
'Grancini, G.'
'Nazeeruddin, Mohammad Khaja'
'Rub, Malik Abdul'
'Kosa, Samia A.'
'Alamry, Khalid A.'
'Asiri, Abdullah M.'

_publ_section_title
;
 Donor--\p--donor type hole transporting materials: marked \p-bridge
 effects on optoelectronic properties, solid-state structure, and
 perovskite solar cell efficiency
;
_journal_issue 9
_journal_name_full 'Chem. Sci.'
_journal_page_first 6068
_journal_paper_doi 10.1039/C6SC01478J
_journal_volume 7
_journal_year 2016
_chemical_formula_moiety 'C46 H38 N2 O4 S2'
_chemical_formula_sum 'C46 H38 N2 O4 S2'
_chemical_formula_weight 746.90
_chemical_name_systematic
;
 ?
;
_space_group_crystal_system monoclinic
_space_group_IT_number 14
_space_group_name_Hall '-P 2yn'
_space_group_name_H-M_alt 'P 1 21/n 1'
_symmetry_space_group_name_Hall '-P 2yn'
_symmetry_space_group_name_H-M 'P 1 21/n 1'
_atom_sites_solution_hydrogens geom
_audit_creation_date 2016-01-11
_audit_creation_method
;
Olex2 1.2
(compiled 2015.09.30 svn.r3233 for OlexSys, GUI svn.r5103)
;
_audit_update_record
;
2016-01-11 deposited with the CCDC.
2016-05-24 downloaded from the CCDC.
;
_cell_angle_alpha 90
_cell_angle_beta 93.313(5)
_cell_angle_gamma 90
_cell_formula_units_Z 2
_cell_length_a 11.0264(6)
_cell_length_b 10.3433(14)
_cell_length_c 17.0214(17)
_cell_measurement_temperature 120(2)
_cell_volume 1938.0(3)
_computing_molecular_graphics 'Olex2 (Dolomanov et al., 2009)'
_computing_publication_material 'Olex2 (Dolomanov et al., 2009)'
_computing_structure_refinement 'ShelXL (Sheldrick, 2015)'
_diffrn_ambient_temperature 120.15
_diffrn_measured_fraction_theta_full 0.999
_diffrn_measured_fraction_theta_max 0.986
_diffrn_measurement_device_type 'Bruker P4'
_diffrn_measurement_method '\w scans'
_diffrn_radiation_monochromator graphite
_diffrn_radiation_type MoK\a
_diffrn_radiation_wavelength 0.71073
_diffrn_reflns_av_R_equivalents 0.0375
_diffrn_reflns_av_unetI/netI 0.0367
_diffrn_reflns_Laue_measured_fraction_full 0.999
_diffrn_reflns_Laue_measured_fraction_max 0.986
_diffrn_reflns_limit_h_max 15
_diffrn_reflns_limit_h_min -15
_diffrn_reflns_limit_k_max 14
_diffrn_reflns_limit_k_min -14
_diffrn_reflns_limit_l_max 23
_diffrn_reflns_limit_l_min -23
_diffrn_reflns_number 27653
_diffrn_reflns_point_group_measured_fraction_full 0.999
_diffrn_reflns_point_group_measured_fraction_max 0.986
_diffrn_reflns_theta_full 25.242
_diffrn_reflns_theta_max 29.997
_diffrn_reflns_theta_min 2.145
_exptl_absorpt_coefficient_mu 0.184
_exptl_absorpt_correction_type none
_exptl_crystal_density_diffrn 1.280
_exptl_crystal_F_000 784
_refine_diff_density_max 0.385
_refine_diff_density_min -0.352
_refine_diff_density_rms 0.069
_refine_ls_extinction_coef 0.0020(10)
_refine_ls_extinction_expression Fc^*^=kFc[1+0.001xFc^2^\l^3^/sin(2\q)]^-1/4^
_refine_ls_extinction_method SHELXL
_refine_ls_goodness_of_fit_ref 1.164
_refine_ls_hydrogen_treatment constr
_refine_ls_matrix_type full
_refine_ls_number_parameters 247
_refine_ls_number_reflns 5567
_refine_ls_number_restraints 0
_refine_ls_restrained_S_all 1.164
_refine_ls_R_factor_all 0.0787
_refine_ls_R_factor_gt 0.0525
_refine_ls_shift/su_max 0.001
_refine_ls_shift/su_mean 0.000
_refine_ls_structure_factor_coef Fsqd
_refine_ls_weighting_details
;
 w=1/[\s^2^(Fo^2^)+(0.0468P)^2^+1.1828P]
 where P=(Fo^2^+2Fc^2^)/3
;
_refine_ls_weighting_scheme calc
_refine_ls_wR_factor_gt 0.1177
_refine_ls_wR_factor_ref 0.1336
_reflns_Friedel_coverage 0.000
_reflns_number_gt 4221
_reflns_number_total 5567
_reflns_threshold_expression 'I > 2\s(I)'
_cod_data_source_file c6sc01478j2.cif
_cod_data_source_block ometpa-thth
_cod_database_code 1544040
_shelxl_version_number 2013-2
_shelx_space_group_comment
;
The symmetry employed for this shelxl refinement is uniquely defined
by the following loop, which should always be used as a source of
symmetry information in preference to the above space-group names.
They are only intended as comments.
;
_olex2_refinement_description
;
1. Fixed Uiso
 At 1.2 times of:
  All C(H) groups
 At 1.5 times of:
  All C(H,H,H) groups
2.a Aromatic/amide H refined with riding coordinates:
 C3(H3), C4(H4), C6(H6), C7(H7), C9(H9), C10(H10), C13(H13), C14(H14),
 C16(H16), C17(H17), C19(H19), C20(H20), C23(H23)
2.b Idealised Me refined as rotating group:
 C1(H1A,H1B,H1C), C11(H11A,H11B,H11C)
;
_olex2_submission_special_instructions 'No special instructions were received'

loop_
_space_group_symop_operation_xyz
'x, y, z'
'-x+1/2, y+1/2, -z+1/2'
'-x, -y, -z'
'x-1/2, -y-1/2, z-1/2'

loop_
_atom_site_label
_atom_site_type_symbol
_atom_site_fract_x
_atom_site_fract_y
_atom_site_fract_z
_atom_site_U_iso_or_equiv
_atom_site_adp_type
_atom_site_occupancy
_atom_site_site_symmetry_order
_atom_site_calc_flag
_atom_site_refinement_flags_posn
C1 C 0.6742(2) 1.0578(2) 0.39136(14) 0.0388(5) Uani 1 1 d .
H1A H 0.7351 1.0787 0.4337 0.058 Uiso 1 1 calc GR
H1B H 0.5972 1.1001 0.4018 0.058 Uiso 1 1 calc GR
H1C H 0.7022 1.0886 0.3411 0.058 Uiso 1 1 calc GR
C2 C 0.57325(16) 0.87579(19) 0.33102(11) 0.0242(4) Uani 1 1 d .
C3 C 0.51373(16) 0.95266(18) 0.27354(11) 0.0232(4) Uani 1 1 d .
H3 H 0.5263 1.0435 0.2735 0.028 Uiso 1 1 calc R
C4 C 0.43565(16) 0.89565(19) 0.21599(11) 0.0239(4) Uani 1 1 d .
H4 H 0.3973 0.9479 0.1759 0.029 Uiso 1 1 calc R
C5 C 0.41333(16) 0.76320(18) 0.21664(10) 0.0222(4) Uani 1 1 d .
C6 C 0.47012(18) 0.68770(19) 0.27660(11) 0.0274(4) Uani 1 1 d .
H6 H 0.4534 0.5977 0.2789 0.033 Uiso 1 1 calc R
C7 C 0.55036(19) 0.7431(2) 0.33253(11) 0.0287(4) Uani 1 1 d .
H7 H 0.5899 0.6906 0.3720 0.034 Uiso 1 1 calc R
C8 C 0.21047(16) 0.75420(17) 0.15010(10) 0.0216(4) Uani 1 1 d .
C9 C 0.14599(17) 0.77580(18) 0.21658(11) 0.0243(4) Uani 1 1 d .
H9 H 0.1826 0.7565 0.2671 0.029 Uiso 1 1 calc R
C10 C 0.02810(16) 0.82552(18) 0.21011(11) 0.0239(4) Uani 1 1 d .
H10 H -0.0151 0.8404 0.2559 0.029 Uiso 1 1 calc R
C11 C -0.21406(19) 0.9110(3) 0.18982(13) 0.0392(5) Uani 1 1 d .
H11A H -0.2956 0.9412 0.1727 0.059 Uiso 1 1 calc GR
H11B H -0.1766 0.9725 0.2277 0.059 Uiso 1 1 calc GR
H11C H -0.2198 0.8260 0.2147 0.059 Uiso 1 1 calc GR
C12 C -0.02554(16) 0.85304(19) 0.13613(11) 0.0239(4) Uani 1 1 d .
C13 C 0.03837(17) 0.8307(2) 0.06903(11) 0.0299(4) Uani 1 1 d .
H13 H 0.0016 0.8495 0.0185 0.036 Uiso 1 1 calc R
C14 C 0.15548(17) 0.7810(2) 0.07598(11) 0.0287(4) Uani 1 1 d .
H14 H 0.1983 0.7652 0.0301 0.034 Uiso 1 1 calc R
C15 C 0.35919(16) 0.58252(17) 0.12793(10) 0.0212(3) Uani 1 1 d .
C16 C 0.26824(16) 0.48942(18) 0.11184(10) 0.0232(4) Uani 1 1 d .
H16 H 0.1857 0.5101 0.1192 0.028 Uiso 1 1 calc R
C17 C 0.29843(16) 0.36707(18) 0.08511(10) 0.0214(3) Uani 1 1 d .
H17 H 0.2358 0.3053 0.0749 0.026 Uiso 1 1 calc R
C19 C 0.50886(16) 0.42725(17) 0.08771(10) 0.0208(3) Uani 1 1 d .
H19 H 0.5911 0.4069 0.0793 0.025 Uiso 1 1 calc R
C20 C 0.47985(16) 0.54982(18) 0.11445(10) 0.0216(3) Uani 1 1 d .
H20 H 0.5423 0.6121 0.1237 0.026 Uiso 1 1 calc R
C21 C 0.41861(15) 0.33268(17) 0.07289(9) 0.0194(3) Uani 1 1 d .
C22 C 0.44929(15) 0.20283(18) 0.04485(10) 0.0202(3) Uani 1 1 d .
C23 C 0.37493(16) 0.11459(18) 0.00528(11) 0.0241(4) Uani 1 1 d .
H23 H 0.2912 0.1285 -0.0083 0.029 Uiso 1 1 calc R
C24 C 0.56065(16) 0.00026(18) 0.01272(10) 0.0220(4) Uani 1 1 d .
N1 N 0.33230(14) 0.70573(16) 0.15772(9) 0.0249(3) Uani 1 1 d .
O1 O -0.14134(12) 0.90134(16) 0.12310(8) 0.0347(4) Uani 1 1 d .
O2 O 0.65678(13) 0.92114(14) 0.38786(9) 0.0342(3) Uani 1 1 d .
S1 S 0.59770(4) 0.14380(5) 0.06105(3) 0.02577(13) Uani 1 1 d .

loop_
_atom_site_aniso_label
_atom_site_aniso_U_11
_atom_site_aniso_U_22
_atom_site_aniso_U_33
_atom_site_aniso_U_23
_atom_site_aniso_U_13
_atom_site_aniso_U_12
C1 0.0372(12) 0.0334(12) 0.0441(12) -0.0154(10) -0.0121(9) 0.0029(9)
C2 0.0202(8) 0.0284(10) 0.0237(8) -0.0065(7) -0.0014(7) 0.0039(7)
C3 0.0184(8) 0.0213(9) 0.0296(9) -0.0020(7) -0.0002(7) 0.0019(7)
C4 0.0195(8) 0.0251(9) 0.0267(9) 0.0012(7) -0.0011(7) 0.0046(7)
C5 0.0198(8) 0.0247(9) 0.0220(8) -0.0051(7) 0.0005(6) 0.0018(7)
C6 0.0348(10) 0.0208(9) 0.0262(9) -0.0004(7) 0.0000(8) 0.0010(7)
C7 0.0362(11) 0.0270(10) 0.0220(9) 0.0001(7) -0.0054(8) 0.0056(8)
C8 0.0197(8) 0.0202(9) 0.0249(8) -0.0036(7) 0.0000(7) 0.0007(6)
C9 0.0266(9) 0.0251(9) 0.0207(8) -0.0036(7) -0.0031(7) 0.0036(7)
C10 0.0244(9) 0.0261(10) 0.0213(8) -0.0066(7) 0.0022(7) 0.0019(7)
C11 0.0268(10) 0.0523(15) 0.0395(12) 0.0007(10) 0.0101(9) 0.0100(9)
C12 0.0183(8) 0.0262(9) 0.0272(9) -0.0023(7) 0.0008(7) 0.0002(7)
C13 0.0235(9) 0.0440(12) 0.0220(9) 0.0042(8) 0.0003(7) 0.0024(8)
C14 0.0233(9) 0.0411(12) 0.0221(9) 0.0009(8) 0.0055(7) 0.0021(8)
C15 0.0230(8) 0.0217(9) 0.0190(8) -0.0028(6) 0.0005(6) 0.0013(7)
C16 0.0188(8) 0.0278(10) 0.0231(8) -0.0028(7) 0.0027(6) 0.0010(7)
C17 0.0200(8) 0.0238(9) 0.0203(8) -0.0029(7) 0.0002(6) -0.0026(7)
C19 0.0186(8) 0.0245(9) 0.0193(8) -0.0021(6) 0.0009(6) 0.0011(6)
C20 0.0209(8) 0.0235(9) 0.0202(8) -0.0034(7) 0.0001(6) -0.0008(7)
C21 0.0219(8) 0.0216(9) 0.0147(7) -0.0010(6) 0.0012(6) 0.0011(6)
C22 0.0191(8) 0.0244(9) 0.0173(7) -0.0011(6) 0.0015(6) 0.0006(6)
C23 0.0201(8) 0.0265(10) 0.0255(9) -0.0052(7) -0.0007(7) 0.0023(7)
C24 0.0219(9) 0.0231(9) 0.0208(8) -0.0057(7) -0.0009(6) -0.0016(7)
N1 0.0207(7) 0.0243(8) 0.0290(8) -0.0088(6) -0.0038(6) 0.0036(6)
O1 0.0194(7) 0.0519(10) 0.0328(7) 0.0022(7) 0.0024(5) 0.0088(6)
O2 0.0347(8) 0.0322(8) 0.0338(8) -0.0090(6) -0.0146(6) 0.0054(6)
S1 0.0193(2) 0.0250(2) 0.0325(2) -0.00971(19) -0.00261(17) 0.00031(17)

loop_
_atom_type_symbol
_atom_type_description
_atom_type_scat_dispersion_real
_atom_type_scat_dispersion_imag
_atom_type_scat_source
C C 0.0033 0.0016 'International Tables Vol C Tables 4.2.6.8 and 6.1.1.4'
H H 0.0000 0.0000 'International Tables Vol C Tables 4.2.6.8 and 6.1.1.4'
N N 0.0061 0.0033 'International Tables Vol C Tables 4.2.6.8 and 6.1.1.4'
O O 0.0106 0.0060 'International Tables Vol C Tables 4.2.6.8 and 6.1.1.4'
S S 0.1246 0.1234 'International Tables Vol C Tables 4.2.6.8 and 6.1.1.4'

loop_
_geom_angle_atom_site_label_1
_geom_angle_atom_site_label_2
_geom_angle_atom_site_label_3
_geom_angle
_geom_angle_site_symmetry_1
_geom_angle_site_symmetry_3
H1A C1 H1B 109.5 . .
H1A C1 H1C 109.5 . .
H1B C1 H1C 109.5 . .
O2 C1 H1A 109.5 . .
O2 C1 H1B 109.5 . .
O2 C1 H1C 109.5 . .
C3 C2 C7 119.67(17) . .
O2 C2 C3 124.49(17) . .
O2 C2 C7 115.83(17) . .
C2 C3 H3 120.1 . .
C2 C3 C4 119.82(17) . .
C4 C3 H3 120.1 . .
C3 C4 H4 119.6 . .
C5 C4 C3 120.79(17) . .
C5 C4 H4 119.6 . .
C4 C5 C6 118.80(17) . .
C4 C5 N1 120.40(17) . .
C6 C5 N1 120.80(17) . .
C5 C6 H6 119.7 . .
C7 C6 C5 120.67(18) . .
C7 C6 H6 119.7 . .
C2 C7 H7 119.9 . .
C6 C7 C2 120.17(18) . .
C6 C7 H7 119.9 . .
C9 C8 C14 119.24(16) . .
C9 C8 N1 120.26(16) . .
C14 C8 N1 120.49(16) . .
C8 C9 H9 119.6 . .
C8 C9 C10 120.86(17) . .
C10 C9 H9 119.6 . .
C9 C10 H10 120.2 . .
C12 C10 C9 119.51(16) . .
C12 C10 H10 120.2 . .
H11A C11 H11B 109.5 . .
H11A C11 H11C 109.5 . .
H11B C11 H11C 109.5 . .
O1 C11 H11A 109.5 . .
O1 C11 H11B 109.5 . .
O1 C11 H11C 109.5 . .
C10 C12 C13 119.94(17) . .
O1 C12 C10 124.23(16) . .
O1 C12 C13 115.83(16) . .
C12 C13 H13 119.9 . .
C14 C13 C12 120.18(17) . .
C14 C13 H13 119.9 . .
C8 C14 H14 119.9 . .
C13 C14 C8 120.26(17) . .
C13 C14 H14 119.9 . .
C16 C15 N1 121.80(16) . .
C20 C15 C16 118.36(16) . .
C20 C15 N1 119.84(16) . .
C15 C16 H16 119.8 . .
C17 C16 C15 120.34(16) . .
C17 C16 H16 119.8 . .
C16 C17 H17 119.1 . .
C16 C17 C21 121.75(16) . .
C21 C17 H17 119.1 . .
C20 C19 H19 119.4 . .
C20 C19 C21 121.24(16) . .
C21 C19 H19 119.4 . .
C15 C20 H20 119.6 . .
C19 C20 C15 120.73(16) . .
C19 C20 H20 119.6 . .
C17 C21 C19 117.55(16) . .
C17 C21 C22 121.18(16) . .
C19 C21 C22 121.26(15) . .
C21 C22 S1 119.79(13) . .
C23 C22 C21 128.49(16) . .
C23 C22 S1 111.72(14) . .
C22 C23 H23 124.2 . .
C22 C23 C24 111.55(16) . 3_655
C24 C23 H23 124.2 3_655 .
C23 C24 S1 135.08(14) 3_655 .
C24 C24 C23 114.5(2) 3_655 3_655
C24 C24 S1 110.43(18) 3_655 .
C8 N1 C5 117.49(14) . .
C15 N1 C5 119.42(15) . .
C15 N1 C8 119.97(15) . .
C12 O1 C11 117.03(16) . .
C2 O2 C1 116.68(16) . .
C24 S1 C22 91.80(9) . .

loop_
_geom_bond_atom_site_label_1
_geom_bond_atom_site_label_2
_geom_bond_distance
_geom_bond_site_symmetry_2
C1 H1A 0.9800 .
C1 H1B 0.9800 .
C1 H1C 0.9800 .
C1 O2 1.428(3) .
C2 C3 1.395(3) .
C2 C7 1.396(3) .
C2 O2 1.379(2) .
C3 H3 0.9500 .
C3 C4 1.397(3) .
C4 H4 0.9500 .
C4 C5 1.392(3) .
C5 C6 1.404(3) .
C5 N1 1.433(2) .
C6 H6 0.9500 .
C6 C7 1.385(3) .
C7 H7 0.9500 .
C8 C9 1.389(2) .
C8 C14 1.396(3) .
C8 N1 1.433(2) .
C9 H9 0.9500 .
C9 C10 1.396(2) .
C10 H10 0.9500 .
C10 C12 1.389(3) .
C11 H11A 0.9800 .
C11 H11B 0.9800 .
C11 H11C 0.9800 .
C11 O1 1.431(2) .
C12 C13 1.396(3) .
C12 O1 1.377(2) .
C13 H13 0.9500 .
C13 C14 1.388(3) .
C14 H14 0.9500 .
C15 C16 1.406(3) .
C15 C20 1.404(2) .
C15 N1 1.409(2) .
C16 H16 0.9500 .
C16 C17 1.392(3) .
C17 H17 0.9500 .
C17 C21 1.399(2) .
C19 H19 0.9500 .
C19 C20 1.390(2) .
C19 C21 1.408(2) .
C20 H20 0.9500 .
C21 C22 1.471(2) .
C22 C23 1.377(2) .
C22 S1 1.7535(18) .
C23 H23 0.9500 .
C23 C24 1.426(2) 3_655
C24 C23 1.426(2) 3_655
C24 C24 1.382(3) 3_655
C24 S1 1.7347(18) .

loop_
_geom_torsion_atom_site_label_1
_geom_torsion_atom_site_label_2
_geom_torsion_atom_site_label_3
_geom_torsion_atom_site_label_4
_geom_torsion
_geom_torsion_site_symmetry_1
_geom_torsion_site_symmetry_4
C2 C3 C4 C5 2.0(3) . .
C3 C2 C7 C6 0.8(3) . .
C3 C2 O2 C1 5.8(3) . .
C3 C4 C5 C6 0.4(3) . .
C3 C4 C5 N1 179.49(16) . .
C4 C5 C6 C7 -2.3(3) . .
C4 C5 N1 C8 -57.3(2) . .
C4 C5 N1 C15 142.68(17) . .
C5 C6 C7 C2 1.7(3) . .
C6 C5 N1 C8 121.74(19) . .
C6 C5 N1 C15 -38.3(2) . .
C7 C2 C3 C4 -2.7(3) . .
C7 C2 O2 C1 -175.08(18) . .
C8 C9 C10 C12 0.4(3) . .
C9 C8 C14 C13 1.0(3) . .
C9 C8 N1 C5 -45.0(2) . .
C9 C8 N1 C15 114.9(2) . .
C9 C10 C12 C13 0.1(3) . .
C9 C10 C12 O1 179.52(18) . .
C10 C12 C13 C14 0.0(3) . .
C10 C12 O1 C11 -6.5(3) . .
C12 C13 C14 C8 -0.6(3) . .
C13 C12 O1 C11 172.9(2) . .
C14 C8 C9 C10 -0.9(3) . .
C14 C8 N1 C5 134.59(19) . .
C14 C8 N1 C15 -65.5(2) . .
C15 C16 C17 C21 -0.4(3) . .
C16 C15 C20 C19 -1.6(3) . .
C16 C15 N1 C5 140.42(18) . .
C16 C15 N1 C8 -19.1(3) . .
C16 C17 C21 C19 -0.8(3) . .
C16 C17 C21 C22 179.81(16) . .
C17 C21 C22 C23 21.4(3) . .
C17 C21 C22 S1 -158.58(14) . .
C19 C21 C22 C23 -157.98(18) . .
C19 C21 C22 S1 22.0(2) . .
C20 C15 C16 C17 1.6(3) . .
C20 C15 N1 C5 -38.9(2) . .
C20 C15 N1 C8 161.61(17) . .
C20 C19 C21 C17 0.8(2) . .
C20 C19 C21 C22 -179.80(16) . .
C21 C19 C20 C15 0.4(3) . .
C21 C22 C23 C24 179.20(16) . 3_655
C21 C22 S1 C24 -178.97(14) . .
C23 C22 S1 C24 1.02(14) . .
C23 C24 S1 C22 179.9(2) 3_655 .
C24 C24 S1 C22 -0.96(19) 3_655 .
N1 C5 C6 C7 178.65(17) . .
N1 C8 C9 C10 178.67(17) . .
N1 C8 C14 C13 -178.57(18) . .
N1 C15 C16 C17 -177.70(16) . .
N1 C15 C20 C19 177.72(16) . .
O1 C12 C13 C14 -179.46(19) . .
O2 C2 C3 C4 176.47(17) . .
O2 C2 C7 C6 -178.38(17) . .
S1 C22 C23 C24 -0.8(2) . 3_655
